data_7001619
loop_
_publ_author_name
'Gressenbuch, Mathias'
'Kersting, Berthold'

_publ_section_title
;
 The first binucleating amino-thiophenolate macrocycles with pendant
 hydroxyethyl groups
;
_journal_issue 27
_journal_name_full 'Dalton Transactions'
_journal_page_first 5281
_journal_page_last 5283
_journal_paper_doi 10.1039/b908553j
_journal_year 2009
_chemical_formula_sum 'C46 H80 N6 O6 S2'
_chemical_formula_weight 877.28
_chemical_name_systematic
;
?
;
_space_group_IT_number 15
_symmetry_cell_setting monoclinic
_symmetry_space_group_name_Hall '-C 2yc'
_symmetry_space_group_name_H-M 'C 1 2/c 1'
_atom_sites_solution_hydrogens geom
_atom_sites_solution_primary direct
_atom_sites_solution_secondary difmap
_audit_creation_method SHELXL-97
_cell_angle_alpha 90.00
_cell_angle_beta 96.938(5)
_cell_angle_gamma 90.00
_cell_formula_units_Z 4
_cell_length_a 19.8791(12)
_cell_length_b 10.6841(9)
_cell_length_c 22.6377(14)
_cell_measurement_temperature 180(2)
_cell_volume 4772.8(6)
_computing_cell_refinement 'STOE X-Area'
_computing_data_collection 'STOE X-Area'
_computing_data_reduction 'STOE X-Area'
_computing_molecular_graphics 'ORTEP-3 for Windows (Farrugia, 1997)'
_computing_structure_refinement 'SHELXL-97 (Sheldrick, 1997)'
_computing_structure_solution 'SHELXS-97 (Sheldrick, 1997)'
_diffrn_ambient_temperature 180(2)
_diffrn_measured_fraction_theta_full 0.982
_diffrn_measured_fraction_theta_max 0.982
_diffrn_measurement_device_type 'STOE IPDS 2'
_diffrn_measurement_method hemisphere
_diffrn_radiation_monochromator graphite
_diffrn_radiation_source 'fine-focus sealed tube'
_diffrn_radiation_type MoK\a
_diffrn_radiation_wavelength 0.71073
_diffrn_reflns_av_R_equivalents 0.0536
_diffrn_reflns_av_sigmaI/netI 0.0552
_diffrn_reflns_limit_h_max 27
_diffrn_reflns_limit_h_min -25
_diffrn_reflns_limit_k_max 14
_diffrn_reflns_limit_k_min -14
_diffrn_reflns_limit_l_max 30
_diffrn_reflns_limit_l_min -31
_diffrn_reflns_number 19591
_diffrn_reflns_theta_full 29.30
_diffrn_reflns_theta_max 29.30
_diffrn_reflns_theta_min 2.17
_exptl_absorpt_coefficient_mu 0.164
_exptl_absorpt_correction_T_max 0.9680
_exptl_absorpt_correction_T_min 0.9525
_exptl_absorpt_correction_type empirical
_exptl_crystal_colour colorless
_exptl_crystal_density_diffrn 1.221
_exptl_crystal_density_method 'not measured'
_exptl_crystal_description block
_exptl_crystal_F_000 1912
_exptl_crystal_size_max 0.30
_exptl_crystal_size_mid 0.20
_exptl_crystal_size_min 0.20
_refine_diff_density_max 0.348
_refine_diff_density_min -0.525
_refine_diff_density_rms 0.042
_refine_ls_extinction_method none
_refine_ls_goodness_of_fit_ref 0.974
_refine_ls_hydrogen_treatment mixed
_refine_ls_matrix_type full
_refine_ls_number_parameters 325
_refine_ls_number_reflns 6413
_refine_ls_number_restraints 0
_refine_ls_restrained_S_all 0.974
_refine_ls_R_factor_all 0.0905
_refine_ls_R_factor_gt 0.0507
_refine_ls_shift/su_max 0.010
_refine_ls_shift/su_mean 0.001
_refine_ls_structure_factor_coef Fsqd
_refine_ls_weighting_details 'calc w=1/[\s^2^(Fo^2^)+(0.0642P)^2^+0.0000P] where P=(Fo^2^+2Fc^2^)/3'
_refine_ls_weighting_scheme calc
_refine_ls_wR_factor_gt 0.1132
_refine_ls_wR_factor_ref 0.1258
_reflns_number_gt 4009
_reflns_number_total 6413
_reflns_threshold_expression >2sigma(I)
_cod_data_source_file b908553j.txt
_cod_data_source_block 3
_cod_original_sg_symbol_H-M C2/c
_cod_database_code 7001619

loop_
_symmetry_equiv_pos_as_xyz
'x, y, z'
'-x, y, -z+1/2'
'x+1/2, y+1/2, z'
'-x+1/2, y+1/2, -z+1/2'
'-x, -y, -z'
'x, -y, z-1/2'
'-x+1/2, -y+1/2, -z'
'x+1/2, -y+1/2, z-1/2'

loop_
_atom_site_label
_atom_site_type_symbol
_atom_site_fract_x
_atom_site_fract_y
_atom_site_fract_z
_atom_site_U_iso_or_equiv
_atom_site_adp_type
_atom_site_occupancy
_atom_site_symmetry_multiplicity
_atom_site_calc_flag
_atom_site_refinement_flags
_atom_site_disorder_assembly
_atom_site_disorder_group
S1 S 0.55529(3) 0.24905(5) 0.17035(2) 0.04846(15) Uani 1 1 d . . .
C1 C 0.54090(9) 0.41315(17) 0.16113(7) 0.0352(4) Uani 1 1 d . . .
C2 C 0.48375(8) 0.45570(16) 0.12319(7) 0.0320(4) Uani 1 1 d . . .
C3 C 0.47297(8) 0.58337(16) 0.11787(7) 0.0321(3) Uani 1 1 d . . .
H3B H 0.4342 0.6126 0.0931 0.039 Uiso 1 1 calc R . .
C4 C 0.51708(9) 0.67078(16) 0.14756(8) 0.0339(4) Uani 1 1 d . . .
C5 C 0.57258(9) 0.62705(18) 0.18440(8) 0.0382(4) Uani 1 1 d . . .
H5 H 0.6024 0.6855 0.2055 0.046 Uiso 1 1 calc R . .
C6 C 0.58596(9) 0.49982(18) 0.19138(8) 0.0371(4) Uani 1 1 d . C .
C7 C 0.50363(10) 0.81075(17) 0.13609(8) 0.0409(4) Uani 1 1 d . . .
C8 C 0.43198(11) 0.8438(2) 0.14898(11) 0.0527(5) Uani 1 1 d . . .
H8A H 0.4248 0.9342 0.1443 0.079 Uiso 1 1 calc R . .
H8B H 0.4263 0.8193 0.1898 0.079 Uiso 1 1 calc R . .
H8C H 0.3989 0.7991 0.1211 0.079 Uiso 1 1 calc R . .
C9 C 0.50989(12) 0.8386(2) 0.07042(9) 0.0528(5) Uani 1 1 d . . .
H9A H 0.4755 0.7909 0.0451 0.079 Uiso 1 1 calc R . .
H9B H 0.5551 0.8145 0.0614 0.079 Uiso 1 1 calc R . .
H9C H 0.5030 0.9283 0.0628 0.079 Uiso 1 1 calc R . .
C10 C 0.55419(13) 0.8936(2) 0.17457(10) 0.0583(6) Uani 1 1 d . . .
H10A H 0.6004 0.8706 0.1680 0.061(7) Uiso 1 1 calc R . .
H10B H 0.5486 0.8816 0.2166 0.091 Uiso 1 1 calc R . .
H10C H 0.5460 0.9815 0.1637 0.091 Uiso 1 1 calc R . .
C11 C 0.64894(11) 0.4603(2) 0.23194(9) 0.0507(5) Uani 1 1 d . . .
H11A H 0.6709 0.3894 0.2136 0.061 Uiso 1 1 calc R A 1
H11B H 0.6357 0.4316 0.2705 0.061 Uiso 1 1 calc R A 1
C12 C 0.74655(9) 0.5368(2) 0.29620(8) 0.0479(5) Uani 1 1 d . . .
H12A H 0.7910 0.5784 0.2956 0.058 Uiso 1 1 calc R B 1
H12B H 0.7538 0.4451 0.2976 0.044(6) Uiso 1 1 calc R B 1
C13 C 0.71358(9) 0.57965(17) 0.35023(8) 0.0363(4) Uani 1 1 d . C .
H13A H 0.7176 0.6719 0.3533 0.044 Uiso 1 1 calc R . .
H13B H 0.6647 0.5591 0.3433 0.044 Uiso 1 1 calc R . .
C14 C 0.72668(9) 0.38979(16) 0.41033(8) 0.0355(4) Uani 1 1 d . C .
H14A H 0.7697 0.3424 0.4173 0.043 Uiso 1 1 calc R . .
H14B H 0.7025 0.3622 0.3717 0.043 Uiso 1 1 calc R . .
C15 C 0.68373(9) 0.36056(16) 0.45942(8) 0.0378(4) Uani 1 1 d . . .
H15A H 0.6744 0.2696 0.4600 0.045 Uiso 1 1 calc R . .
H15B H 0.7087 0.3839 0.4984 0.045 Uiso 1 1 calc R . .
C16 C 0.56531(9) 0.36595(17) 0.41272(8) 0.0377(4) Uani 1 1 d . . .
H16C H 0.5396 0.3134 0.4382 0.045 Uiso 1 1 calc R . .
H16D H 0.5855 0.3097 0.3849 0.045 Uiso 1 1 calc R . .
N1A N 0.70050(18) 0.5710(3) 0.24297(16) 0.0298(7) Uani 0.686(5) 1 d P C 1
C17A C 0.73429(14) 0.6069(2) 0.19136(11) 0.0332(7) Uani 0.686(5) 1 d P C 1
H17A H 0.7598 0.6851 0.2014 0.040 Uiso 0.686(5) 1 calc PR C 1
H17B H 0.6988 0.6264 0.1581 0.040 Uiso 0.686(5) 1 calc PR C 1
C18A C 0.78214(18) 0.5138(3) 0.16932(13) 0.0454(9) Uani 0.686(5) 1 d P C 1
H18A H 0.8179 0.4881 0.2013 0.054 Uiso 0.686(5) 1 calc PR C 1
H18B H 0.7579 0.4386 0.1524 0.054 Uiso 0.686(5) 1 calc PR C 1
O1A O 0.8099(6) 0.5866(10) 0.1236(4) 0.088(3) Uani 0.686(5) 1 d P C 1
N1B N 0.7010(4) 0.5187(7) 0.2374(3) 0.0304(15) Uani 0.314(5) 1 d P C 2
C17B C 0.7385(3) 0.5020(5) 0.1864(3) 0.0356(17) Uani 0.314(5) 1 d P C 2
H17C H 0.7060 0.4838 0.1507 0.043 Uiso 0.314(5) 1 calc PR C 2
H17D H 0.7688 0.4286 0.1937 0.043 Uiso 0.314(5) 1 calc PR C 2
C18B C 0.7795(5) 0.6117(8) 0.1740(4) 0.062(2) Uani 0.314(5) 1 d P C 2
H18C H 0.8127 0.6315 0.2089 0.074 Uiso 0.314(5) 1 calc PR C 2
H18D H 0.7500 0.6855 0.1647 0.074 Uiso 0.314(5) 1 calc PR C 2
O1B O 0.8155(9) 0.5775(15) 0.1213(6) 0.044(3) Uani 0.314(5) 1 d P C 2
C19 C 0.81418(9) 0.55500(17) 0.42083(8) 0.0368(4) Uani 1 1 d . C .
H19A H 0.8203 0.6459 0.4150 0.044 Uiso 1 1 calc R . .
H19B H 0.8395 0.5105 0.3921 0.044 Uiso 1 1 calc R . .
C20 C 0.84452(10) 0.52087(19) 0.48323(8) 0.0422(4) Uani 1 1 d . . .
H20A H 0.8413 0.4291 0.4884 0.051 Uiso 1 1 calc R . .
H20B H 0.8932 0.5436 0.4884 0.051 Uiso 1 1 calc R . .
C21 C 0.59926(10) 0.4837(2) 0.50477(8) 0.0424(4) Uani 1 1 d . . .
H21A H 0.5987 0.4173 0.5352 0.051 Uiso 1 1 calc R . .
H21B H 0.5528 0.5177 0.4963 0.051 Uiso 1 1 calc R . .
C22 C 0.64694(10) 0.5872(2) 0.52898(8) 0.0453(4) Uani 1 1 d . . .
H22A H 0.6253 0.6365 0.5586 0.054 Uiso 1 1 calc R . .
H22B H 0.6889 0.5497 0.5496 0.054 Uiso 1 1 calc R . .
C23 C 0.53752(11) 0.22828(18) 0.24743(9) 0.0483(5) Uani 1 1 d . . .
H23A H 0.5574 0.1481 0.2630 0.058 Uiso 1 1 calc R . .
H23B H 0.5595 0.2966 0.2722 0.058 Uiso 1 1 calc R . .
N2 N 0.74191(7) 0.52500(13) 0.40725(6) 0.0304(3) Uani 1 1 d . . .
N3 N 0.61975(7) 0.42936(13) 0.45025(6) 0.0342(3) Uani 1 1 d . . .
O2 O 0.81223(7) 0.58118(14) 0.52795(6) 0.0468(3) Uani 1 1 d . . .
O3 O 0.66395(7) 0.66845(12) 0.48314(6) 0.0417(3) Uani 1 1 d . . .
H1 H 0.8113(18) 0.521(3) 0.0934(17) 0.102(12) Uiso 1 1 d . . .
H2 H 0.8160(15) 0.673(3) 0.5242(13) 0.088(9) Uiso 1 1 d . . .
H3 H 0.6886(13) 0.621(2) 0.4591(12) 0.069(8) Uiso 1 1 d . . .

loop_
_atom_site_aniso_label
_atom_site_aniso_U_11
_atom_site_aniso_U_22
_atom_site_aniso_U_33
_atom_site_aniso_U_23
_atom_site_aniso_U_13
_atom_site_aniso_U_12
S1 0.0611(3) 0.0493(3) 0.0343(2) -0.0041(2) 0.0032(2) 0.0254(2)
C1 0.0343(9) 0.0451(9) 0.0271(8) -0.0005(7) 0.0067(7) 0.0087(7)
C2 0.0283(8) 0.0423(9) 0.0257(8) -0.0023(7) 0.0046(7) 0.0018(7)
C3 0.0256(8) 0.0429(9) 0.0273(8) 0.0033(7) 0.0008(6) 0.0005(7)
C4 0.0290(8) 0.0439(9) 0.0290(8) 0.0060(7) 0.0039(7) -0.0039(7)
C5 0.0294(9) 0.0545(11) 0.0297(9) 0.0022(7) -0.0007(7) -0.0085(8)
C6 0.0282(8) 0.0576(11) 0.0249(8) 0.0022(7) 0.0008(7) 0.0047(8)
C7 0.0417(10) 0.0426(10) 0.0364(10) 0.0058(8) -0.0037(8) -0.0091(8)
C8 0.0531(13) 0.0456(11) 0.0583(13) -0.0068(10) 0.0024(11) 0.0011(9)
C9 0.0631(14) 0.0508(11) 0.0424(11) 0.0130(9) -0.0014(10) -0.0087(10)
C10 0.0631(15) 0.0562(12) 0.0507(13) 0.0067(10) -0.0126(11) -0.0250(11)
C11 0.0408(11) 0.0709(14) 0.0376(10) -0.0016(10) -0.0075(8) 0.0137(10)
C12 0.0268(9) 0.0895(16) 0.0268(9) 0.0057(9) 0.0005(7) 0.0034(9)
C13 0.0304(8) 0.0449(9) 0.0333(9) 0.0064(7) 0.0024(7) 0.0031(7)
C14 0.0381(10) 0.0357(8) 0.0316(9) -0.0024(7) -0.0001(7) 0.0052(7)
C15 0.0402(10) 0.0370(9) 0.0342(9) 0.0079(7) -0.0041(8) 0.0000(7)
C16 0.0389(10) 0.0385(9) 0.0347(9) 0.0059(7) -0.0001(8) -0.0070(7)
N1A 0.0259(12) 0.0372(17) 0.0258(13) 0.0013(14) 0.0010(9) -0.0052(14)
C17A 0.0356(15) 0.0372(14) 0.0264(12) 0.0038(10) 0.0026(11) 0.0010(10)
C18A 0.057(2) 0.0483(19) 0.0321(14) 0.0031(12) 0.0108(14) 0.0092(14)
O1A 0.099(5) 0.108(5) 0.067(4) -0.002(3) 0.048(3) 0.008(4)
N1B 0.024(3) 0.040(4) 0.023(3) 0.000(3) -0.0086(19) -0.007(3)
C17B 0.037(3) 0.041(3) 0.028(3) -0.001(2) 0.002(3) 0.001(2)
C18B 0.080(6) 0.052(5) 0.058(5) -0.009(3) 0.030(4) -0.015(4)
O1B 0.057(5) 0.053(5) 0.025(4) 0.011(4) 0.023(4) 0.011(4)
C19 0.0304(8) 0.0477(10) 0.0322(9) -0.0053(7) 0.0036(7) 0.0008(7)
C20 0.0414(10) 0.0470(10) 0.0363(10) -0.0063(8) -0.0025(8) 0.0050(8)
C21 0.0371(10) 0.0604(11) 0.0309(9) 0.0048(8) 0.0098(8) -0.0072(8)
C22 0.0410(10) 0.0637(12) 0.0319(9) -0.0053(9) 0.0072(8) -0.0031(9)
C23 0.0663(13) 0.0411(10) 0.0367(10) 0.0035(8) 0.0026(10) 0.0164(9)
N2 0.0296(7) 0.0343(7) 0.0271(7) 0.0003(5) 0.0023(6) 0.0015(6)
N3 0.0315(7) 0.0421(8) 0.0283(7) 0.0058(6) 0.0003(6) -0.0019(6)
O2 0.0557(9) 0.0517(8) 0.0321(7) -0.0056(6) 0.0015(6) 0.0049(7)
O3 0.0404(7) 0.0450(7) 0.0408(7) -0.0078(6) 0.0099(6) -0.0010(6)

loop_
_atom_type_symbol
_atom_type_description
_atom_type_scat_dispersion_real
_atom_type_scat_dispersion_imag
_atom_type_scat_source
C C 0.0033 0.0016 'International Tables Vol C Tables 4.2.6.8 and 6.1.1.4'
H H 0.0000 0.0000 'International Tables Vol C Tables 4.2.6.8 and 6.1.1.4'
N N 0.0061 0.0033 'International Tables Vol C Tables 4.2.6.8 and 6.1.1.4'
O O 0.0106 0.0060 'International Tables Vol C Tables 4.2.6.8 and 6.1.1.4'
S S 0.1246 0.1234 'International Tables Vol C Tables 4.2.6.8 and 6.1.1.4'

loop_
_geom_angle_atom_site_label_1
_geom_angle_atom_site_label_2
_geom_angle_atom_site_label_3
_geom_angle
_geom_angle_site_symmetry_1
_geom_angle_site_symmetry_3
_geom_angle_publ_flag
C1 S1 C23 100.57(8) . . ?
C6 C1 C2 120.10(16) . . ?
C6 C1 S1 120.40(14) . . ?
C2 C1 S1 119.50(14) . . ?
C3 C2 C1 118.32(16) . . ?
C3 C2 C16 119.31(15) . 2_655 ?
C1 C2 C16 122.36(15) . 2_655 ?
C2 C3 C4 122.39(16) . . ?
C5 C4 C3 118.26(16) . . ?
C5 C4 C7 122.78(16) . . ?
C3 C4 C7 118.91(16) . . ?
C4 C5 C6 121.81(17) . . ?
C5 C6 C1 119.10(16) . . ?
C5 C6 C11 118.20(17) . . ?
C1 C6 C11 122.71(18) . . ?
C8 C7 C10 108.71(18) . . ?
C8 C7 C9 109.03(18) . . ?
C10 C7 C9 108.33(16) . . ?
C8 C7 C4 109.86(15) . . ?
C10 C7 C4 112.21(17) . . ?
C9 C7 C4 108.64(16) . . ?
N1B C11 C6 123.6(4) . . ?
N1B C11 N1A 18.5(4) . . ?
C6 C11 N1A 111.2(2) . . ?
N1A C12 C13 107.31(19) . . ?
N1A C12 N1B 21.9(2) . . ?
C13 C12 N1B 117.9(3) . . ?
N2 C13 C12 115.45(15) . . ?
N2 C14 C15 111.90(14) . . ?
N3 C15 C14 110.49(14) . . ?
N3 C16 C2 113.50(14) . 2_655 ?
C17A N1A C12 114.7(3) . . ?
C17A N1A C11 115.1(3) . . ?
C12 N1A C11 105.9(2) . . ?
N1A C17A C18A 117.4(2) . . ?
O1A C18A C17A 101.1(5) . . ?
C11 N1B C17B 111.7(6) . . ?
C11 N1B C12 124.6(6) . . ?
C17B N1B C12 113.5(6) . . ?
N1B C17B C18B 113.6(6) . . ?
C17B C18B O1B 106.5(8) . . ?
N2 C19 C20 114.39(15) . . ?
O2 C20 C19 113.19(15) . . ?
N3 C21 C22 111.60(14) . . ?
O3 C22 C21 111.99(15) . . ?
C23 C23 S1 112.25(19) 2_655 . ?
C13 N2 C19 111.08(13) . . ?
C13 N2 C14 111.81(14) . . ?
C19 N2 C14 113.83(14) . . ?
C16 N3 C15 114.86(14) . . ?
C16 N3 C21 114.34(14) . . ?
C15 N3 C21 113.89(14) . . ?

loop_
_geom_bond_atom_site_label_1
_geom_bond_atom_site_label_2
_geom_bond_distance
_geom_bond_site_symmetry_2
_geom_bond_publ_flag
S1 C1 1.7847(18) . ?
S1 C23 1.835(2) . ?
C1 C6 1.407(3) . ?
C1 C2 1.414(2) . ?
C2 C3 1.384(2) . ?
C2 C16 1.530(2) 2_655 ?
C3 C4 1.397(2) . ?
C4 C5 1.381(3) . ?
C4 C7 1.536(3) . ?
C5 C6 1.390(3) . ?
C6 C11 1.520(3) . ?
C7 C8 1.529(3) . ?
C7 C10 1.530(3) . ?
C7 C9 1.536(3) . ?
C11 N1B 1.202(8) . ?
C11 N1A 1.565(4) . ?
C12 N1A 1.469(4) . ?
C12 C13 1.526(3) . ?
C12 N1B 1.529(8) . ?
C13 N2 1.466(2) . ?
C14 N2 1.479(2) . ?
C14 C15 1.514(2) . ?
C15 N3 1.462(2) . ?
C16 N3 1.459(2) . ?
C16 C2 1.530(2) 2_655 ?
N1A C17A 1.467(4) . ?
C17A C18A 1.503(4) . ?
C18A O1A 1.457(10) . ?
N1B C17B 1.461(10) . ?
C17B C18B 1.472(10) . ?
C18B O1B 1.510(19) . ?
C19 N2 1.468(2) . ?
C19 C20 1.512(3) . ?
C20 O2 1.418(2) . ?
C21 N3 1.465(2) . ?
C21 C22 1.516(3) . ?
C22 O3 1.424(2) . ?
C23 C23 1.510(4) 2_655 ?
